data_4080449
loop_
_publ_author_name
'Kumar, Mukesh'
'DePasquale, Joseph'
'White, Nicholas J.'
'Zeller, Matthias'
'Papish, Elizabeth T.'

_publ_section_title
;
 Ruthenium Complexes of Triazole-Based Scorpionate Ligands Transfer
 Hydrogen to Substrates under Base-Free Conditions
;
_journal_issue 7
_journal_name_full Organometallics
_journal_page_first 2135
_journal_paper_doi 10.1021/om301260j
_journal_volume 32
_journal_year 2013
_chemical_formula_moiety '2(C24 H37 B Cl N9 Ru), C H2 Cl2, 2(H2 O)'
_chemical_formula_sum 'C24.5 H40 B Cl2 N9 O Ru'
_chemical_formula_weight 659.43
_chemical_name_systematic
; 
 ? 
;
_space_group_IT_number 33
_symmetry_cell_setting orthorhombic
_symmetry_space_group_name_Hall 'P 2c -2n'
_symmetry_space_group_name_H-M 'P n a 21'
_atom_sites_solution_hydrogens geom
_atom_sites_solution_primary direct
_atom_sites_solution_secondary difmap
_audit_creation_method SHELXL-97
_cell_angle_alpha 90.00
_cell_angle_beta 90.00
_cell_angle_gamma 90.00
_cell_formula_units_Z 8
_cell_length_a 22.425(3)
_cell_length_b 13.1236(15)
_cell_length_c 20.074(2)
_cell_measurement_reflns_used 9845
_cell_measurement_temperature 100(2)
_cell_measurement_theta_max 31.09
_cell_measurement_theta_min 2.39
_cell_volume 5907.7(12)
_computing_cell_refinement 'Apex2 v2011.2-0'
_computing_data_collection 'Apex2 v2011.2-0 (Bruker, 2011)'
_computing_data_reduction 'Apex2 v2011.2-0'
_computing_molecular_graphics 'SHELXTL 6.14'
_computing_publication_material 'SHELXTL 6.14'
_computing_structure_refinement 'SHELXTL 6.14'
_computing_structure_solution 'SHELXTL 6.14 (Bruker, 2000-2003; Sheldrick, 2008)'
_diffrn_ambient_temperature 100(2)
_diffrn_measured_fraction_theta_full 1.000
_diffrn_measured_fraction_theta_max 0.954
_diffrn_measurement_device_type 'Bruker AXS SMART APEX CCD diffractometer'
_diffrn_measurement_method '\w scans'
_diffrn_radiation_monochromator graphite
_diffrn_radiation_source 'fine-focus sealed tube'
_diffrn_radiation_type MoK\a
_diffrn_radiation_wavelength 0.71073
_diffrn_reflns_av_R_equivalents 0.0200
_diffrn_reflns_av_sigmaI/netI 0.0154
_diffrn_reflns_limit_h_max 32
_diffrn_reflns_limit_h_min -31
_diffrn_reflns_limit_k_max 18
_diffrn_reflns_limit_k_min -18
_diffrn_reflns_limit_l_max 29
_diffrn_reflns_limit_l_min -29
_diffrn_reflns_number 101593
_diffrn_reflns_theta_full 28.00
_diffrn_reflns_theta_max 31.48
_diffrn_reflns_theta_min 1.80
_diffrn_standards_number 0
_exptl_absorpt_coefficient_mu 0.747
_exptl_absorpt_correction_T_max 0.7462
_exptl_absorpt_correction_T_min 0.6686
_exptl_absorpt_correction_type multi-scan
_exptl_absorpt_process_details 'Apex2  v2011.2-0 (Bruker, 2011)'
_exptl_crystal_colour orange
_exptl_crystal_density_diffrn 1.483
_exptl_crystal_density_method 'not measured'
_exptl_crystal_description block
_exptl_crystal_F_000 2728
_exptl_crystal_size_max 0.44
_exptl_crystal_size_mid 0.31
_exptl_crystal_size_min 0.25
_refine_diff_density_max 0.661
_refine_diff_density_min -0.379
_refine_diff_density_rms 0.057
_refine_ls_abs_structure_details 'Flack H D (1983), Acta Cryst. A39, 876-881, 8792 Friedel pairs'
_refine_ls_abs_structure_Flack 0.359(10)
_refine_ls_extinction_method none
_refine_ls_goodness_of_fit_ref 1.043
_refine_ls_hydrogen_treatment mixed
_refine_ls_matrix_type full
_refine_ls_number_parameters 731
_refine_ls_number_reflns 18391
_refine_ls_number_restraints 7
_refine_ls_restrained_S_all 1.045
_refine_ls_R_factor_all 0.0203
_refine_ls_R_factor_gt 0.0190
_refine_ls_shift/su_max 0.002
_refine_ls_shift/su_mean 0.000
_refine_ls_structure_factor_coef Fsqd
_refine_ls_weighting_details 'calc w=1/[\s^2^(Fo^2^)+(0.0266P)^2^+2.0403P] where P=(Fo^2^+2Fc^2^)/3'
_refine_ls_weighting_scheme calc
_refine_ls_wR_factor_gt 0.0482
_refine_ls_wR_factor_ref 0.0494
_reflns_number_gt 17848
_reflns_number_total 18391
_reflns_threshold_expression I>2\s(I)
_cod_data_source_file om301260j_si_002.cif
_cod_data_source_block 4
_cod_depositor_comments
;
The following automatic conversions were performed:

'_symmetry_cell_setting' value 'Orthorhombic' changed to
'orthorhombic' according to
/home/saulius/struct/CIF-dictionaries/cif_core.dic dictionary named
'cif_core.dic' version 2.4.2 from 2011-04-26.

Automatic conversion script
Id: cif_fix_values 1891 2012-01-12 08:04:46Z andrius 
;
_cod_original_cell_volume 5907.5(12)
_cod_original_sg_symbol_H-M Pna2(1)
_cod_database_code 4080449

loop_
_symmetry_equiv_pos_as_xyz
'x, y, z'
'-x, -y, z+1/2'
'x+1/2, -y+1/2, z'
'-x+1/2, y+1/2, z+1/2'

loop_
_atom_site_label
_atom_site_type_symbol
_atom_site_fract_x
_atom_site_fract_y
_atom_site_fract_z
_atom_site_U_iso_or_equiv
_atom_site_adp_type
_atom_site_occupancy
_atom_site_symmetry_multiplicity
_atom_site_calc_flag
_atom_site_refinement_flags
B1 B 0.01404(7) 0.17390(13) 0.08447(8) 0.0138(3) Uani 1 1 d .
H1 H 0.0305 0.2417 0.0711 0.017 Uiso 1 1 calc R
B2 B 0.12642(7) 0.67428(12) 0.25344(8) 0.0138(3) Uani 1 1 d .
H2 H 0.1113 0.7425 0.2677 0.017 Uiso 1 1 calc R
C1 C 0.18268(7) -0.05793(14) 0.01504(9) 0.0241(3) Uani 1 1 d .
H1D H 0.2111 -0.0218 0.0437 0.036 Uiso 1 1 calc R
H1E H 0.1974 -0.0577 -0.0309 0.036 Uiso 1 1 calc R
H1C H 0.1785 -0.1284 0.0305 0.036 Uiso 1 1 calc R
C2 C 0.12368(7) -0.00609(12) 0.01791(7) 0.0170(3) Uani 1 1 d .
C3 C 0.03346(7) 0.02732(11) -0.00608(7) 0.0153(3) Uani 1 1 d .
C4 C -0.02426(7) 0.02220(13) -0.04317(8) 0.0190(3) Uani 1 1 d .
H4A H -0.0178 -0.0104 -0.0865 0.029 Uiso 1 1 calc R
H4B H -0.0397 0.0913 -0.0499 0.029 Uiso 1 1 calc R
H4C H -0.0531 -0.0177 -0.0174 0.029 Uiso 1 1 calc R
C5 C 0.11219(7) 0.09907(12) 0.30480(7) 0.0184(3) Uani 1 1 d .
H5A H 0.1052 0.0288 0.3193 0.028 Uiso 1 1 calc R
H5B H 0.1091 0.1450 0.3431 0.028 Uiso 1 1 calc R
H5C H 0.1522 0.1045 0.2854 0.028 Uiso 1 1 calc R
C6 C 0.06674(6) 0.12788(11) 0.25381(7) 0.0144(2) Uani 1 1 d .
C7 C -0.01728(6) 0.16849(12) 0.21221(8) 0.0154(3) Uani 1 1 d .
C8 C -0.08019(6) 0.20469(13) 0.20889(9) 0.0220(3) Uani 1 1 d .
H8A H -0.1052 0.1514 0.1892 0.033 Uiso 1 1 calc R
H8B H -0.0823 0.2662 0.1813 0.033 Uiso 1 1 calc R
H8C H -0.0944 0.2203 0.2539 0.033 Uiso 1 1 calc R
C9 C -0.06124(9) 0.32861(14) -0.00075(9) 0.0282(4) Uani 1 1 d .
H9A H -0.0912 0.3578 -0.0308 0.042 Uiso 1 1 calc R
H9B H -0.0244 0.3157 -0.0256 0.042 Uiso 1 1 calc R
H9C H -0.0532 0.3765 0.0356 0.042 Uiso 1 1 calc R
C10 C -0.08393(7) 0.23151(13) 0.02722(9) 0.0228(3) Uani 1 1 d .
C11 C -0.13782(7) 0.10534(15) 0.05218(11) 0.0303(4) Uani 1 1 d .
C12 C -0.19026(9) 0.03544(19) 0.05661(15) 0.0483(6) Uani 1 1 d .
H12A H -0.1795 -0.0248 0.0828 0.073 Uiso 1 1 calc R
H12B H -0.2022 0.0144 0.0117 0.073 Uiso 1 1 calc R
H12C H -0.2235 0.0709 0.0782 0.073 Uiso 1 1 calc R
C13 C 0.16760(7) 0.28724(11) 0.07224(8) 0.0160(3) Uani 1 1 d .
C14 C 0.15505(6) 0.31494(10) 0.13890(9) 0.0150(3) Uani 1 1 d .
C15 C 0.19200(6) 0.27728(10) 0.19228(7) 0.0144(2) Uani 1 1 d .
C16 C 0.23902(6) 0.20921(11) 0.17821(7) 0.0144(2) Uani 1 1 d .
C17 C 0.25098(6) 0.17849(11) 0.11029(8) 0.0144(2) Uani 1 1 d .
C18 C 0.21536(6) 0.21711(11) 0.05836(7) 0.0151(2) Uani 1 1 d .
C19 C 0.13399(8) 0.33327(15) 0.01463(9) 0.0274(4) Uani 1 1 d .
H19A H 0.1051 0.3831 0.0314 0.041 Uiso 1 1 calc R
H19B H 0.1129 0.2794 -0.0096 0.041 Uiso 1 1 calc R
H19C H 0.1621 0.3672 -0.0154 0.041 Uiso 1 1 calc R
C20 C 0.10503(7) 0.38672(12) 0.15659(10) 0.0238(3) Uani 1 1 d .
H20A H 0.1215 0.4538 0.1674 0.036 Uiso 1 1 calc R
H20B H 0.0833 0.3600 0.1952 0.036 Uiso 1 1 calc R
H20C H 0.0778 0.3929 0.1187 0.036 Uiso 1 1 calc R
C21 C 0.18037(8) 0.31584(13) 0.26172(9) 0.0238(3) Uani 1 1 d .
H21A H 0.2040 0.2762 0.2936 0.036 Uiso 1 1 calc R
H21B H 0.1379 0.3086 0.2721 0.036 Uiso 1 1 calc R
H21C H 0.1917 0.3878 0.2646 0.036 Uiso 1 1 calc R
C22 C 0.27649(8) 0.16635(13) 0.23392(8) 0.0221(3) Uani 1 1 d .
H22A H 0.2892 0.2217 0.2634 0.033 Uiso 1 1 calc R
H22B H 0.3117 0.1325 0.2152 0.033 Uiso 1 1 calc R
H22C H 0.2530 0.1169 0.2593 0.033 Uiso 1 1 calc R
C23 C 0.30084(7) 0.10417(13) 0.09774(9) 0.0214(3) Uani 1 1 d .
H23A H 0.3056 0.0941 0.0497 0.032 Uiso 1 1 calc R
H23B H 0.2914 0.0389 0.1190 0.032 Uiso 1 1 calc R
H23C H 0.3380 0.1312 0.1164 0.032 Uiso 1 1 calc R
C24 C 0.22653(8) 0.18843(15) -0.01326(8) 0.0243(3) Uani 1 1 d .
H24A H 0.2507 0.2414 -0.0347 0.036 Uiso 1 1 calc R
H24B H 0.1883 0.1820 -0.0367 0.036 Uiso 1 1 calc R
H24C H 0.2478 0.1233 -0.0150 0.036 Uiso 1 1 calc R
C25 C 0.03138(7) 0.60435(13) 0.03010(8) 0.0194(3) Uani 1 1 d .
H25A H 0.0402 0.5355 0.0139 0.029 Uiso 1 1 calc R
H25B H 0.0340 0.6527 -0.0070 0.029 Uiso 1 1 calc R
H25C H -0.0090 0.6060 0.0488 0.029 Uiso 1 1 calc R
C26 C 0.07529(6) 0.63299(11) 0.08256(8) 0.0154(3) Uani 1 1 d .
C27 C 0.15830(6) 0.67408(12) 0.12611(9) 0.0173(3) Uani 1 1 d .
C28 C 0.22117(6) 0.71074(13) 0.13081(10) 0.0229(3) Uani 1 1 d .
H28A H 0.2368 0.7231 0.0859 0.034 Uiso 1 1 calc R
H28B H 0.2456 0.6590 0.1530 0.034 Uiso 1 1 calc R
H28C H 0.2224 0.7742 0.1565 0.034 Uiso 1 1 calc R
C29 C -0.04204(7) 0.43743(14) 0.31785(9) 0.0249(3) Uani 1 1 d .
H29A H -0.0689 0.4683 0.2850 0.037 Uiso 1 1 calc R
H29B H -0.0596 0.4434 0.3624 0.037 Uiso 1 1 calc R
H29C H -0.0361 0.3653 0.3070 0.037 Uiso 1 1 calc R
C30 C 0.01647(7) 0.49118(12) 0.31646(8) 0.0171(3) Uani 1 1 d .
C31 C 0.10543(7) 0.52897(11) 0.34353(7) 0.0160(3) Uani 1 1 d .
C32 C 0.16170(7) 0.52934(14) 0.38337(8) 0.0220(3) Uani 1 1 d .
H32A H 0.1555 0.4912 0.4248 0.033 Uiso 1 1 calc R
H32B H 0.1728 0.5997 0.3939 0.033 Uiso 1 1 calc R
H32C H 0.1937 0.4973 0.3575 0.033 Uiso 1 1 calc R
C33 C 0.20827(8) 0.82617(13) 0.33491(9) 0.0235(3) Uani 1 1 d .
H33A H 0.2422 0.8594 0.3566 0.035 Uiso 1 1 calc R
H33B H 0.1767 0.8142 0.3677 0.035 Uiso 1 1 calc R
H33C H 0.1931 0.8701 0.2993 0.035 Uiso 1 1 calc R
C34 C 0.22769(7) 0.72733(13) 0.30624(8) 0.0195(3) Uani 1 1 d .
C35 C 0.27786(7) 0.59779(14) 0.27953(10) 0.0258(3) Uani 1 1 d .
C36 C 0.32903(9) 0.52546(18) 0.27247(14) 0.0425(5) Uani 1 1 d .
H36A H 0.3149 0.4617 0.2525 0.064 Uiso 1 1 calc R
H36B H 0.3461 0.5114 0.3165 0.064 Uiso 1 1 calc R
H36C H 0.3596 0.5559 0.2438 0.064 Uiso 1 1 calc R
C37 C -0.11206(6) 0.67198(11) 0.21915(7) 0.0141(2) Uani 1 1 d .
C38 C -0.09744(6) 0.70666(11) 0.15275(7) 0.0146(2) Uani 1 1 d .
C39 C -0.05046(6) 0.77726(11) 0.14320(7) 0.0159(3) Uani 1 1 d .
C40 C -0.01591(6) 0.81185(10) 0.19946(11) 0.0168(3) Uani 1 1 d .
C41 C -0.03087(7) 0.77914(11) 0.26450(8) 0.0165(3) Uani 1 1 d .
C42 C -0.07916(6) 0.70846(11) 0.27431(8) 0.0155(3) Uani 1 1 d .
C43 C -0.16227(6) 0.59661(12) 0.22725(8) 0.0194(3) Uani 1 1 d .
H43A H -0.1507 0.5312 0.2077 0.029 Uiso 1 1 calc R
H43B H -0.1979 0.6224 0.2046 0.029 Uiso 1 1 calc R
H43C H -0.1709 0.5873 0.2747 0.029 Uiso 1 1 calc R
C44 C -0.13210(7) 0.66451(13) 0.09443(8) 0.0209(3) Uani 1 1 d .
H44A H -0.1123 0.6837 0.0528 0.031 Uiso 1 1 calc R
H44B H -0.1726 0.6924 0.0949 0.031 Uiso 1 1 calc R
H44C H -0.1339 0.5901 0.0978 0.031 Uiso 1 1 calc R
C45 C -0.03609(9) 0.82193(13) 0.07646(9) 0.0256(3) Uani 1 1 d .
H45A H -0.0598 0.7877 0.0421 0.038 Uiso 1 1 calc R
H45B H 0.0064 0.8124 0.0670 0.038 Uiso 1 1 calc R
H45C H -0.0454 0.8949 0.0766 0.038 Uiso 1 1 calc R
C46 C 0.03421(7) 0.88574(12) 0.18662(10) 0.0255(3) Uani 1 1 d .
H46A H 0.0178 0.9507 0.1710 0.038 Uiso 1 1 calc R
H46B H 0.0609 0.8577 0.1526 0.038 Uiso 1 1 calc R
H46C H 0.0566 0.8969 0.2279 0.038 Uiso 1 1 calc R
C47 C 0.00033(8) 0.82020(15) 0.32552(9) 0.0272(4) Uani 1 1 d .
H47A H 0.0260 0.8774 0.3127 0.041 Uiso 1 1 calc R
H47B H 0.0246 0.7663 0.3456 0.041 Uiso 1 1 calc R
H47C H -0.0294 0.8436 0.3578 0.041 Uiso 1 1 calc R
C48 C -0.09383(7) 0.67626(14) 0.34442(8) 0.0231(3) Uani 1 1 d .
H48A H -0.1175 0.7295 0.3661 0.035 Uiso 1 1 calc R
H48B H -0.0568 0.6656 0.3694 0.035 Uiso 1 1 calc R
H48C H -0.1167 0.6127 0.3434 0.035 Uiso 1 1 calc R
C49 C 0.30472(9) 0.17949(15) 0.42368(9) 0.0301(4) Uani 1 1 d .
H49A H 0.3268 0.1852 0.4662 0.036 Uiso 1 1 calc R
H49B H 0.3262 0.2199 0.3897 0.036 Uiso 1 1 calc R
Cl1 Cl 0.180766(15) -0.01834(2) 0.177575(18) 0.01595(6) Uani 1 1 d .
Cl2 Cl -0.038646(15) 0.47891(3) 0.154541(19) 0.01682(6) Uani 1 1 d .
Cl3 Cl 0.23173(3) 0.22846(4) 0.43384(3) 0.04195(12) Uani 1 1 d .
Cl4 Cl 0.30204(3) 0.05000(4) 0.39861(3) 0.03905(11) Uani 1 1 d .
N1 N 0.10738(5) 0.06619(9) 0.06082(6) 0.0137(2) Uani 1 1 d .
N2 N 0.04810(5) 0.08665(9) 0.04632(6) 0.0133(2) Uani 1 1 d .
N3 N 0.07918(6) -0.03095(10) -0.02430(6) 0.0180(2) Uani 1 1 d .
N4 N 0.07638(5) 0.13597(9) 0.18878(6) 0.0115(2) Uani 1 1 d .
N5 N 0.02138(5) 0.15915(9) 0.16121(7) 0.0130(2) Uani 1 1 d .
N6 N 0.00933(6) 0.14811(10) 0.27027(7) 0.0170(2) Uani 1 1 d .
N7 N -0.05155(6) 0.16769(10) 0.06562(7) 0.0171(2) Uani 1 1 d .
N8 N -0.08640(6) 0.08444(11) 0.08178(8) 0.0229(3) Uani 1 1 d .
N9 N -0.13861(7) 0.19498(13) 0.01775(9) 0.0313(4) Uani 1 1 d .
N10 N 0.06473(5) 0.63765(9) 0.14774(6) 0.0135(2) Uani 1 1 d .
N11 N 0.11907(5) 0.66168(9) 0.17642(6) 0.0138(2) Uani 1 1 d .
N12 N 0.13258(6) 0.65562(10) 0.06739(7) 0.0188(3) Uani 1 1 d .
N13 N 0.03267(5) 0.56411(9) 0.27396(6) 0.0139(2) Uani 1 1 d .
N14 N 0.09110(5) 0.58745(9) 0.29053(6) 0.0140(2) Uani 1 1 d .
N15 N 0.06010(6) 0.46842(10) 0.36037(7) 0.0185(2) Uani 1 1 d .
N16 N 0.19213(6) 0.66388(10) 0.27126(7) 0.0163(2) Uani 1 1 d .
N17 N 0.22476(6) 0.57850(11) 0.25405(7) 0.0214(3) Uani 1 1 d .
N18 N 0.28219(6) 0.68800(12) 0.31238(8) 0.0257(3) Uani 1 1 d .
O1 O 0.44747(8) 0.29679(11) 0.39157(8) 0.0409(4) Uani 1 1 d D
H1A H 0.4421(13) 0.3550(16) 0.4152(13) 0.061 Uiso 1 1 d D
H1B H 0.4149(10) 0.317(2) 0.3670(13) 0.061 Uiso 1 1 d D
O2 O 0.07099(8) 0.27222(12) 0.42597(8) 0.0391(3) Uani 1 1 d D
H2A H 0.0677(13) 0.3339(14) 0.4068(15) 0.059 Uiso 1 1 d D
H2B H 0.0349(9) 0.2449(19) 0.4153(15) 0.059 Uiso 1 1 d D
Ru1 Ru 0.156115(4) 0.146494(7) 0.133338(5) 0.00951(2) Uani 1 1 d .
Ru2 Ru -0.015836(4) 0.643524(7) 0.200917(5) 0.01047(2) Uani 1 1 d .

loop_
_atom_site_aniso_label
_atom_site_aniso_U_11
_atom_site_aniso_U_22
_atom_site_aniso_U_33
_atom_site_aniso_U_23
_atom_site_aniso_U_13
_atom_site_aniso_U_12
B1 0.0132(6) 0.0128(7) 0.0154(7) 0.0006(5) -0.0021(5) 0.0005(5)
B2 0.0126(6) 0.0132(7) 0.0154(7) -0.0020(5) -0.0004(5) -0.0009(5)
C1 0.0213(7) 0.0287(8) 0.0224(8) -0.0115(6) -0.0009(6) 0.0062(6)
C2 0.0190(6) 0.0173(7) 0.0149(6) -0.0038(5) -0.0010(5) 0.0000(5)
C3 0.0179(6) 0.0148(6) 0.0132(6) 0.0010(5) -0.0025(5) -0.0037(5)
C4 0.0201(6) 0.0223(7) 0.0146(6) 0.0022(5) -0.0069(5) -0.0048(6)
C5 0.0187(6) 0.0227(7) 0.0138(6) 0.0017(5) -0.0011(5) 0.0009(5)
C6 0.0150(6) 0.0138(6) 0.0143(6) 0.0003(5) 0.0015(5) -0.0009(5)
C7 0.0119(6) 0.0158(6) 0.0184(8) -0.0004(5) 0.0021(5) -0.0002(4)
C8 0.0132(6) 0.0278(7) 0.0249(8) 0.0009(6) 0.0032(6) 0.0042(5)
C9 0.0353(9) 0.0253(8) 0.0239(8) 0.0024(6) -0.0083(7) 0.0100(7)
C10 0.0211(7) 0.0233(7) 0.0240(8) -0.0055(6) -0.0107(6) 0.0096(6)
C11 0.0145(7) 0.0316(9) 0.0449(11) -0.0137(8) -0.0068(7) 0.0009(6)
C12 0.0190(8) 0.0448(12) 0.0813(18) -0.0207(12) -0.0084(10) -0.0085(8)
C13 0.0145(6) 0.0142(6) 0.0192(7) 0.0062(5) -0.0011(5) -0.0017(5)
C14 0.0149(6) 0.0090(5) 0.0211(7) -0.0003(6) 0.0006(5) -0.0005(4)
C15 0.0161(6) 0.0116(6) 0.0156(7) -0.0010(5) -0.0001(5) -0.0039(5)
C16 0.0138(6) 0.0139(6) 0.0155(6) 0.0007(5) -0.0028(5) -0.0021(5)
C17 0.0116(5) 0.0148(6) 0.0167(6) 0.0004(5) 0.0019(5) -0.0006(5)
C18 0.0135(6) 0.0186(6) 0.0133(6) 0.0027(5) 0.0016(5) -0.0024(5)
C19 0.0236(8) 0.0342(9) 0.0244(8) 0.0149(7) -0.0042(6) 0.0019(7)
C20 0.0205(7) 0.0139(6) 0.0370(9) -0.0044(6) -0.0008(6) 0.0055(5)
C21 0.0315(9) 0.0207(8) 0.0193(7) -0.0077(6) 0.0027(6) -0.0040(6)
C22 0.0223(7) 0.0240(7) 0.0201(7) 0.0018(6) -0.0090(6) 0.0018(6)
C23 0.0140(6) 0.0226(7) 0.0277(8) 0.0010(6) 0.0027(6) 0.0042(5)
C24 0.0236(7) 0.0358(9) 0.0136(7) 0.0004(6) 0.0035(5) -0.0035(7)
C25 0.0193(6) 0.0236(7) 0.0154(7) -0.0017(5) -0.0005(5) 0.0021(6)
C26 0.0148(6) 0.0153(6) 0.0160(6) -0.0007(5) 0.0020(5) 0.0018(5)
C27 0.0145(6) 0.0180(6) 0.0193(8) -0.0002(6) 0.0033(5) -0.0010(5)
C28 0.0141(6) 0.0299(8) 0.0248(7) 0.0008(7) 0.0034(6) -0.0043(5)
C29 0.0199(7) 0.0258(8) 0.0289(8) 0.0111(7) -0.0037(6) -0.0079(6)
C30 0.0172(6) 0.0168(7) 0.0172(7) 0.0023(5) -0.0010(5) -0.0002(5)
C31 0.0181(6) 0.0170(6) 0.0128(6) -0.0012(5) -0.0006(5) 0.0020(5)
C32 0.0185(7) 0.0301(9) 0.0174(7) -0.0005(6) -0.0036(5) 0.0024(6)
C33 0.0285(8) 0.0211(7) 0.0209(7) -0.0015(6) -0.0053(6) -0.0088(6)
C34 0.0191(6) 0.0218(7) 0.0177(7) 0.0040(6) -0.0036(5) -0.0064(5)
C35 0.0158(7) 0.0285(9) 0.0330(9) 0.0077(7) -0.0004(6) 0.0015(6)
C36 0.0195(8) 0.0434(12) 0.0647(15) 0.0073(11) 0.0005(9) 0.0106(8)
C37 0.0102(5) 0.0144(6) 0.0176(6) -0.0004(5) 0.0000(4) 0.0013(5)
C38 0.0138(6) 0.0135(6) 0.0166(6) -0.0002(5) -0.0018(5) 0.0017(5)
C39 0.0187(6) 0.0112(6) 0.0178(7) 0.0021(5) 0.0027(5) 0.0031(5)
C40 0.0158(6) 0.0098(5) 0.0247(7) -0.0017(6) 0.0036(5) 0.0005(4)
C41 0.0150(6) 0.0153(6) 0.0193(7) -0.0065(5) -0.0001(5) 0.0004(5)
C42 0.0134(6) 0.0166(6) 0.0165(6) -0.0017(5) 0.0025(5) 0.0019(5)
C43 0.0134(6) 0.0206(7) 0.0243(7) 0.0008(6) 0.0005(5) -0.0039(5)
C44 0.0207(7) 0.0241(7) 0.0178(7) -0.0010(6) -0.0065(6) 0.0004(6)
C45 0.0360(9) 0.0174(7) 0.0233(8) 0.0057(6) 0.0061(7) 0.0022(7)
C46 0.0227(7) 0.0147(7) 0.0391(10) 0.0022(6) 0.0021(6) -0.0052(6)
C47 0.0217(7) 0.0350(9) 0.0250(8) -0.0154(7) -0.0017(6) -0.0036(7)
C48 0.0218(7) 0.0323(9) 0.0151(7) 0.0031(6) 0.0027(5) 0.0027(6)
C49 0.0383(10) 0.0285(9) 0.0236(8) 0.0000(7) -0.0076(7) 0.0003(7)
Cl1 0.01628(13) 0.01185(15) 0.01971(15) 0.00266(11) -0.00043(12) 0.00206(11)
Cl2 0.01621(14) 0.01171(14) 0.02254(15) -0.00325(11) -0.00097(12) -0.00149(11)
Cl3 0.0502(3) 0.0406(3) 0.0351(2) -0.0083(2) -0.0170(2) 0.0168(2)
Cl4 0.0561(3) 0.0284(2) 0.0326(2) -0.00315(18) 0.0035(2) 0.0075(2)
N1 0.0121(5) 0.0144(5) 0.0145(5) -0.0016(4) -0.0017(4) 0.0011(4)
N2 0.0122(5) 0.0141(5) 0.0135(5) 0.0006(4) -0.0022(4) -0.0010(4)
N3 0.0200(6) 0.0190(6) 0.0149(6) -0.0035(5) -0.0023(5) -0.0013(5)
N4 0.0095(5) 0.0128(5) 0.0123(6) 0.0004(4) -0.0008(4) 0.0012(4)
N5 0.0091(5) 0.0134(5) 0.0164(6) 0.0003(4) -0.0010(4) 0.0004(4)
N6 0.0143(5) 0.0199(6) 0.0167(6) 0.0000(5) 0.0025(5) -0.0002(4)
N7 0.0126(5) 0.0174(6) 0.0214(6) -0.0015(5) -0.0036(5) 0.0012(4)
N8 0.0151(6) 0.0195(6) 0.0341(8) -0.0036(5) -0.0016(5) -0.0035(5)
N9 0.0211(7) 0.0307(8) 0.0422(9) -0.0129(7) -0.0145(6) 0.0083(6)
N10 0.0120(5) 0.0133(5) 0.0153(6) -0.0009(4) -0.0002(4) 0.0001(4)
N11 0.0111(5) 0.0148(5) 0.0154(5) -0.0014(4) 0.0007(4) -0.0014(4)
N12 0.0171(6) 0.0219(6) 0.0175(6) -0.0006(5) 0.0036(5) -0.0009(5)
N13 0.0109(5) 0.0144(5) 0.0162(5) 0.0006(4) -0.0009(4) -0.0015(4)
N14 0.0126(5) 0.0153(5) 0.0140(5) -0.0016(4) -0.0013(4) -0.0008(4)
N15 0.0193(6) 0.0194(6) 0.0170(6) 0.0019(5) -0.0016(5) 0.0003(5)
N16 0.0130(5) 0.0155(6) 0.0203(6) -0.0020(5) -0.0009(5) -0.0006(4)
N17 0.0157(6) 0.0197(6) 0.0288(7) -0.0006(5) 0.0008(5) 0.0036(5)
N18 0.0178(6) 0.0301(8) 0.0293(7) 0.0071(6) -0.0065(5) -0.0052(5)
O1 0.0664(11) 0.0229(7) 0.0333(8) -0.0070(6) 0.0216(7) -0.0053(6)
O2 0.0532(9) 0.0328(7) 0.0314(7) 0.0063(6) 0.0024(7) 0.0094(7)
Ru1 0.00935(4) 0.00946(4) 0.00973(4) 0.00010(4) -0.00027(3) 0.00056(3)
Ru2 0.01000(4) 0.00930(4) 0.01211(4) -0.00045(4) 0.00039(4) -0.00088(3)

loop_
_atom_type_symbol
_atom_type_description
_atom_type_scat_dispersion_real
_atom_type_scat_dispersion_imag
_atom_type_scat_source
C C 0.0033 0.0016 'International Tables Vol C Tables 4.2.6.8 and 6.1.1.4'
H H 0.0000 0.0000 'International Tables Vol C Tables 4.2.6.8 and 6.1.1.4'
B B 0.0013 0.0007 'International Tables Vol C Tables 4.2.6.8 and 6.1.1.4'
N N 0.0061 0.0033 'International Tables Vol C Tables 4.2.6.8 and 6.1.1.4'
Cl Cl 0.1484 0.1585 'International Tables Vol C Tables 4.2.6.8 and 6.1.1.4'
Ru Ru -1.2594 0.8363 'International Tables Vol C Tables 4.2.6.8 and 6.1.1.4'
O O 0.0106 0.0060 'International Tables Vol C Tables 4.2.6.8 and 6.1.1.4'

loop_
_geom_angle_atom_site_label_1
_geom_angle_atom_site_label_2
_geom_angle_atom_site_label_3
_geom_angle
N7 B1 N5 109.92(13)
N7 B1 N2 108.01(12)
N5 B1 N2 109.78(11)
N7 B1 H1 109.7
N5 B1 H1 109.7
N2 B1 H1 109.7
N16 B2 N11 108.95(12)
N16 B2 N14 108.11(12)
N11 B2 N14 109.75(11)
N16 B2 H2 110.0
N11 B2 H2 110.0
N14 B2 H2 110.0
C2 C1 H1D 109.5
C2 C1 H1E 109.5
H1D C1 H1E 109.5
C2 C1 H1C 109.5
H1D C1 H1C 109.5
H1E C1 H1C 109.5
N1 C2 N3 112.03(13)
N1 C2 C1 126.45(14)
N3 C2 C1 121.50(14)
N3 C3 N2 111.01(13)
N3 C3 C4 120.30(13)
N2 C3 C4 128.69(14)
C3 C4 H4A 109.5
C3 C4 H4B 109.5
H4A C4 H4B 109.5
C3 C4 H4C 109.5
H4A C4 H4C 109.5
H4B C4 H4C 109.5
C6 C5 H5A 109.5
C6 C5 H5B 109.5
H5A C5 H5B 109.5
C6 C5 H5C 109.5
H5A C5 H5C 109.5
H5B C5 H5C 109.5
N4 C6 N6 112.26(13)
N4 C6 C5 125.67(13)
N6 C6 C5 122.07(13)
N6 C7 N5 110.93(13)
N6 C7 C8 121.71(14)
N5 C7 C8 127.17(14)
C7 C8 H8A 109.5
C7 C8 H8B 109.5
H8A C8 H8B 109.5
C7 C8 H8C 109.5
H8A C8 H8C 109.5
H8B C8 H8C 109.5
C10 C9 H9A 109.5
C10 C9 H9B 109.5
H9A C9 H9B 109.5
C10 C9 H9C 109.5
H9A C9 H9C 109.5
H9B C9 H9C 109.5
N9 C10 N7 110.71(16)
N9 C10 C9 124.89(16)
N7 C10 C9 124.40(15)
N8 C11 N9 114.61(16)
N8 C11 C12 122.1(2)
N9 C11 C12 123.32(18)
C11 C12 H12A 109.5
C11 C12 H12B 109.5
H12A C12 H12B 109.5
C11 C12 H12C 109.5
H12A C12 H12C 109.5
H12B C12 H12C 109.5
C14 C13 C18 119.69(13)
C14 C13 C19 121.56(14)
C18 C13 C19 118.68(14)
C14 C13 Ru1 70.73(8)
C18 C13 Ru1 70.31(8)
C19 C13 Ru1 134.09(12)
C13 C14 C15 120.02(13)
C13 C14 C20 122.11(15)
C15 C14 C20 117.83(15)
C13 C14 Ru1 72.15(8)
C15 C14 Ru1 71.88(8)
C20 C14 Ru1 130.10(10)
C16 C15 C14 119.87(13)
C16 C15 C21 121.85(14)
C14 C15 C21 118.24(14)
C16 C15 Ru1 71.14(8)
C14 C15 Ru1 70.30(8)
C21 C15 Ru1 133.31(10)
C15 C16 C17 120.24(13)
C15 C16 C22 120.30(13)
C17 C16 C22 119.45(13)
C15 C16 Ru1 71.98(8)
C17 C16 Ru1 70.74(8)
C22 C16 Ru1 128.93(11)
C18 C17 C16 119.50(13)
C18 C17 C23 122.07(14)
C16 C17 C23 118.43(13)
C18 C17 Ru1 71.23(8)
C16 C17 Ru1 71.24(8)
C23 C17 Ru1 128.68(11)
C17 C18 C13 120.60(13)
C17 C18 C24 121.49(14)
C13 C18 C24 117.90(13)
C17 C18 Ru1 71.70(8)
C13 C18 Ru1 71.89(8)
C24 C18 Ru1 130.13(11)
C13 C19 H19A 109.5
C13 C19 H19B 109.5
H19A C19 H19B 109.5
C13 C19 H19C 109.5
H19A C19 H19C 109.5
H19B C19 H19C 109.5
C14 C20 H20A 109.5
C14 C20 H20B 109.5
H20A C20 H20B 109.5
C14 C20 H20C 109.5
H20A C20 H20C 109.5
H20B C20 H20C 109.5
C15 C21 H21A 109.5
C15 C21 H21B 109.5
H21A C21 H21B 109.5
C15 C21 H21C 109.5
H21A C21 H21C 109.5
H21B C21 H21C 109.5
C16 C22 H22A 109.5
C16 C22 H22B 109.5
H22A C22 H22B 109.5
C16 C22 H22C 109.5
H22A C22 H22C 109.5
H22B C22 H22C 109.5
C17 C23 H23A 109.5
C17 C23 H23B 109.5
H23A C23 H23B 109.5
C17 C23 H23C 109.5
H23A C23 H23C 109.5
H23B C23 H23C 109.5
C18 C24 H24A 109.5
C18 C24 H24B 109.5
H24A C24 H24B 109.5
C18 C24 H24C 109.5
H24A C24 H24C 109.5
H24B C24 H24C 109.5
C26 C25 H25A 109.5
C26 C25 H25B 109.5
H25A C25 H25B 109.5
C26 C25 H25C 109.5
H25A C25 H25C 109.5
H25B C25 H25C 109.5
N10 C26 N12 112.33(14)
N10 C26 C25 126.08(13)
N12 C26 C25 121.57(14)
N12 C27 N11 110.94(13)
N12 C27 C28 121.51(15)
N11 C27 C28 127.41(16)
C27 C28 H28A 109.5
C27 C28 H28B 109.5
H28A C28 H28B 109.5
C27 C28 H28C 109.5
H28A C28 H28C 109.5
H28B C28 H28C 109.5
C30 C29 H29A 109.5
C30 C29 H29B 109.5
H29A C29 H29B 109.5
C30 C29 H29C 109.5
H29A C29 H29C 109.5
H29B C29 H29C 109.5
N13 C30 N15 112.29(13)
N13 C30 C29 126.31(14)
N15 C30 C29 121.41(14)
N15 C31 N14 110.91(13)
N15 C31 C32 120.66(14)
N14 C31 C32 128.37(14)
C31 C32 H32A 109.5
C31 C32 H32B 109.5
H32A C32 H32B 109.5
C31 C32 H32C 109.5
H32A C32 H32C 109.5
H32B C32 H32C 109.5
C34 C33 H33A 109.5
C34 C33 H33B 109.5
H33A C33 H33B 109.5
C34 C33 H33C 109.5
H33A C33 H33C 109.5
H33B C33 H33C 109.5
N18 C34 N16 110.55(15)
N18 C34 C33 124.87(15)
N16 C34 C33 124.58(14)
N17 C35 N18 114.80(15)
N17 C35 C36 122.23(19)
N18 C35 C36 122.96(17)
C35 C36 H36A 109.5
C35 C36 H36B 109.5
H36A C36 H36B 109.5
C35 C36 H36C 109.5
H36A C36 H36C 109.5
H36B C36 H36C 109.5
C42 C37 C38 119.79(13)
C42 C37 C43 121.83(13)
C38 C37 C43 118.38(13)
C42 C37 Ru2 71.27(8)
C38 C37 Ru2 71.38(8)
C43 C37 Ru2 129.30(10)
C39 C38 C37 119.96(13)
C39 C38 C44 121.18(13)
C37 C38 C44 118.85(13)
C39 C38 Ru2 72.01(8)
C37 C38 Ru2 70.69(8)
C44 C38 Ru2 128.50(10)
C38 C39 C40 119.96(13)
C38 C39 C45 122.51(14)
C40 C39 C45 117.49(14)
C38 C39 Ru2 71.06(8)
C40 C39 Ru2 69.87(8)
C45 C39 Ru2 133.97(11)
C41 C40 C39 119.97(13)
C41 C40 C46 122.01(16)
C39 C40 C46 117.98(16)
C41 C40 Ru2 71.61(8)
C39 C40 Ru2 72.31(8)
C46 C40 Ru2 130.18(10)
C40 C41 C42 120.01(14)
C40 C41 C47 122.03(14)
C42 C41 C47 117.88(14)
C40 C41 Ru2 71.10(8)
C42 C41 Ru2 71.08(8)
C47 C41 Ru2 133.10(12)
C37 C42 C41 120.24(14)
C37 C42 C48 121.52(14)
C41 C42 C48 118.23(14)
C37 C42 Ru2 71.56(8)
C41 C42 Ru2 71.02(8)
C48 C42 Ru2 130.79(11)
C37 C43 H43A 109.5
C37 C43 H43B 109.5
H43A C43 H43B 109.5
C37 C43 H43C 109.5
H43A C43 H43C 109.5
H43B C43 H43C 109.5
C38 C44 H44A 109.5
C38 C44 H44B 109.5
H44A C44 H44B 109.5
C38 C44 H44C 109.5
H44A C44 H44C 109.5
H44B C44 H44C 109.5
C39 C45 H45A 109.5
C39 C45 H45B 109.5
H45A C45 H45B 109.5
C39 C45 H45C 109.5
H45A C45 H45C 109.5
H45B C45 H45C 109.5
C40 C46 H46A 109.5
C40 C46 H46B 109.5
H46A C46 H46B 109.5
C40 C46 H46C 109.5
H46A C46 H46C 109.5
H46B C46 H46C 109.5
C41 C47 H47A 109.5
C41 C47 H47B 109.5
H47A C47 H47B 109.5
C41 C47 H47C 109.5
H47A C47 H47C 109.5
H47B C47 H47C 109.5
C42 C48 H48A 109.5
C42 C48 H48B 109.5
H48A C48 H48B 109.5
C42 C48 H48C 109.5
H48A C48 H48C 109.5
H48B C48 H48C 109.5
Cl3 C49 Cl4 110.44(11)
Cl3 C49 H49A 109.6
Cl4 C49 H49A 109.6
Cl3 C49 H49B 109.6
Cl4 C49 H49B 109.6
H49A C49 H49B 108.1
C2 N1 N2 105.37(12)
C2 N1 Ru1 131.42(10)
N2 N1 Ru1 123.11(9)
C3 N2 N1 106.57(12)
C3 N2 B1 132.88(12)
N1 N2 B1 120.23(11)
C3 N3 C2 104.98(12)
C6 N4 N5 105.39(11)
C6 N4 Ru1 131.43(10)
N5 N4 Ru1 121.94(9)
C7 N5 N4 106.81(12)
C7 N5 B1 132.12(13)
N4 N5 B1 121.01(11)
C7 N6 C6 104.52(13)
C10 N7 N8 108.69(13)
C10 N7 B1 128.96(14)
N8 N7 B1 122.06(13)
C11 N8 N7 102.89(14)
C10 N9 C11 103.09(14)
C26 N10 N11 105.24(12)
C26 N10 Ru2 130.87(10)
N11 N10 Ru2 122.53(9)
C27 N11 N10 106.87(12)
C27 N11 B2 131.19(13)
N10 N11 B2 121.88(11)
C27 N12 C26 104.56(13)
C30 N13 N14 105.24(12)
C30 N13 Ru2 131.42(10)
N14 N13 Ru2 123.15(9)
C31 N14 N13 106.75(12)
C31 N14 B2 131.60(12)
N13 N14 B2 121.46(11)
C31 N15 C30 104.77(13)
C34 N16 N17 108.50(13)
C34 N16 B2 129.68(13)
N17 N16 B2 121.77(12)
C35 N17 N16 103.02(14)
C34 N18 C35 103.13(14)
H1A O1 H1B 85.9(17)
H2A O2 H2B 100.3(19)
N1 Ru1 N4 83.80(5)
N1 Ru1 C18 92.93(5)
N4 Ru1 C18 153.56(5)
N1 Ru1 C14 121.98(6)
N4 Ru1 C14 91.70(5)
C18 Ru1 C14 67.81(6)
N1 Ru1 C17 116.68(5)
N4 Ru1 C17 159.27(5)
C18 Ru1 C17 37.07(5)
C14 Ru1 C17 80.32(5)
N1 Ru1 C16 154.18(5)
N4 Ru1 C16 121.26(5)
C18 Ru1 C16 67.56(5)
C14 Ru1 C16 67.60(5)
C17 Ru1 C16 38.03(6)
N1 Ru1 C13 95.41(5)
N4 Ru1 C13 116.21(5)
C18 Ru1 C13 37.80(5)
C14 Ru1 C13 37.11(6)
C17 Ru1 C13 67.54(5)
C16 Ru1 C13 79.62(5)
N1 Ru1 C15 159.78(5)
N4 Ru1 C15 94.37(5)
C18 Ru1 C15 79.75(5)
C14 Ru1 C15 37.83(6)
C17 Ru1 C15 67.63(5)
C16 Ru1 C15 36.88(5)
C13 Ru1 C15 67.28(5)
N1 Ru1 Cl1 85.65(4)
N4 Ru1 Cl1 86.62(3)
C18 Ru1 Cl1 119.38(4)
C14 Ru1 Cl1 152.00(5)
C17 Ru1 Cl1 91.54(4)
C16 Ru1 Cl1 89.49(4)
C13 Ru1 Cl1 157.15(4)
C15 Ru1 Cl1 114.39(4)
N10 Ru2 N13 83.75(5)
N10 Ru2 C40 91.75(5)
N13 Ru2 C40 120.35(6)
N10 Ru2 C41 116.95(5)
N13 Ru2 C41 94.31(5)
C40 Ru2 C41 37.29(7)
N10 Ru2 C42 154.58(5)
N13 Ru2 C42 93.35(5)
C40 Ru2 C42 67.91(6)
C41 Ru2 C42 37.90(5)
N10 Ru2 C37 157.84(5)
N13 Ru2 C37 118.12(5)
C40 Ru2 C37 80.40(5)
C41 Ru2 C37 67.80(5)
C42 Ru2 C37 37.17(5)
N10 Ru2 C38 119.96(5)
N13 Ru2 C38 155.71(5)
C40 Ru2 C38 67.79(6)
C41 Ru2 C38 80.00(5)
C42 Ru2 C38 67.64(6)
C37 Ru2 C38 37.93(5)
N10 Ru2 C39 93.67(5)
N13 Ru2 C39 158.10(5)
C40 Ru2 C39 37.82(6)
C41 Ru2 C39 67.43(6)
C42 Ru2 C39 79.67(5)
C37 Ru2 C39 67.47(5)
C38 Ru2 C39 36.92(5)
N10 Ru2 Cl2 87.33(3)
N13 Ru2 Cl2 86.26(4)
C40 Ru2 Cl2 153.13(5)
C41 Ru2 Cl2 155.67(4)
C42 Ru2 Cl2 117.77(4)
C37 Ru2 Cl2 90.47(4)
C38 Ru2 Cl2 89.51(4)
C39 Ru2 Cl2 115.41(4)

loop_
_geom_bond_atom_site_label_1
_geom_bond_atom_site_label_2
_geom_bond_distance
B1 N7 1.521(2)
B1 N5 1.561(2)
B1 N2 1.575(2)
B1 H1 1.0000
B2 N16 1.522(2)
B2 N11 1.564(2)
B2 N14 1.575(2)
B2 H2 1.0000
C1 C2 1.489(2)
C1 H1D 0.9800
C1 H1E 0.9800
C1 H1C 0.9800
C2 N1 1.3324(19)
C2 N3 1.3492(19)
C3 N3 1.330(2)
C3 N2 1.3492(18)
C3 C4 1.495(2)
C4 H4A 0.9800
C4 H4B 0.9800
C4 H4C 0.9800
C5 C6 1.493(2)
C5 H5A 0.9800
C5 H5B 0.9800
C5 H5C 0.9800
C6 N4 1.3275(18)
C6 N6 1.3554(19)
C7 N6 1.336(2)
C7 N5 1.3472(19)
C7 C8 1.4900(19)
C8 H8A 0.9800
C8 H8B 0.9800
C8 H8C 0.9800
C9 C10 1.483(3)
C9 H9A 0.9800
C9 H9B 0.9800
C9 H9C 0.9800
C10 N9 1.330(2)
C10 N7 1.350(2)
C11 N8 1.326(2)
C11 N9 1.365(3)
C11 C12 1.494(3)
C12 H12A 0.9800
C12 H12B 0.9800
C12 H12C 0.9800
C13 C14 1.415(2)
C13 C18 1.439(2)
C13 C19 1.507(2)
C13 Ru1 2.2321(15)
C14 C15 1.442(2)
C14 C20 1.507(2)
C14 Ru1 2.2136(14)
C15 C16 1.410(2)
C15 C21 1.506(2)
C15 Ru1 2.2346(14)
C16 C17 1.447(2)
C16 C22 1.508(2)
C16 Ru1 2.2238(14)
C17 C18 1.408(2)
C17 C23 1.505(2)
C17 Ru1 2.2171(14)
C18 C24 1.507(2)
C18 Ru1 2.2111(14)
C19 H19A 0.9800
C19 H19B 0.9800
C19 H19C 0.9800
C20 H20A 0.9800
C20 H20B 0.9800
C20 H20C 0.9800
C21 H21A 0.9800
C21 H21B 0.9800
C21 H21C 0.9800
C22 H22A 0.9800
C22 H22B 0.9800
C22 H22C 0.9800
C23 H23A 0.9800
C23 H23B 0.9800
C23 H23C 0.9800
C24 H24A 0.9800
C24 H24B 0.9800
C24 H24C 0.9800
C25 C26 1.490(2)
C25 H25A 0.9800
C25 H25B 0.9800
C25 H25C 0.9800
C26 N10 1.3310(19)
C26 N12 1.3533(19)
C27 N12 1.335(2)
C27 N11 1.349(2)
C27 C28 1.492(2)
C28 H28A 0.9800
C28 H28B 0.9800
C28 H28C 0.9800
C29 C30 1.490(2)
C29 H29A 0.9800
C29 H29B 0.9800
C29 H29C 0.9800
C30 N13 1.3325(19)
C30 N15 1.3504(19)
C31 N15 1.334(2)
C31 N14 1.3507(19)
C31 C32 1.494(2)
C32 H32A 0.9800
C32 H32B 0.9800
C32 H32C 0.9800
C33 C34 1.484(2)
C33 H33A 0.9800
C33 H33B 0.9800
C33 H33C 0.9800
C34 N18 1.332(2)
C34 N16 1.350(2)
C35 N17 1.320(2)
C35 N18 1.359(3)
C35 C36 1.496(3)
C36 H36A 0.9800
C36 H36B 0.9800
C36 H36C 0.9800
C37 C42 1.414(2)
C37 C38 1.446(2)
C37 C43 1.507(2)
C37 Ru2 2.2204(14)
C38 C39 1.416(2)
C38 C44 1.510(2)
C38 Ru2 2.2295(14)
C39 C40 1.443(2)
C39 C45 1.497(2)
C39 Ru2 2.2419(14)
C40 C41 1.415(3)
C40 C46 1.507(2)
C40 Ru2 2.2093(14)
C41 C42 1.439(2)
C41 C47 1.510(2)
C41 Ru2 2.2160(15)
C42 C48 1.506(2)
C42 Ru2 2.2166(14)
C43 H43A 0.9800
C43 H43B 0.9800
C43 H43C 0.9800
C44 H44A 0.9800
C44 H44B 0.9800
C44 H44C 0.9800
C45 H45A 0.9800
C45 H45B 0.9800
C45 H45C 0.9800
C46 H46A 0.9800
C46 H46B 0.9800
C46 H46C 0.9800
C47 H47A 0.9800
C47 H47B 0.9800
C47 H47C 0.9800
C48 H48A 0.9800
C48 H48B 0.9800
C48 H48C 0.9800
C49 Cl3 1.770(2)
C49 Cl4 1.773(2)
C49 H49A 0.9900
C49 H49B 0.9900
Cl1 Ru1 2.4028(4)
Cl2 Ru2 2.4073(4)
N1 N2 1.3869(16)
N1 Ru1 2.1034(12)
N4 N5 1.3857(16)
N4 Ru1 2.1106(12)
N7 N8 1.3817(19)
N10 N11 1.3840(17)
N10 Ru2 2.0999(12)
N13 N14 1.3861(16)
N13 Ru2 2.1022(12)
N16 N17 1.3821(18)
O1 H1A 0.907(17)
O1 H1B 0.921(17)
O2 H2A 0.899(16)
O2 H2B 0.910(16)

loop_
_geom_hbond_atom_site_label_D
_geom_hbond_atom_site_label_H
_geom_hbond_atom_site_label_A
_geom_hbond_distance_DH
_geom_hbond_distance_HA
_geom_hbond_distance_DA
_geom_hbond_angle_DHA
_geom_hbond_site_symmetry_A
O2 H2B O1 0.910(16) 2.091(18) 2.995(3) 172(3) 3_455
O2 H2A N15 0.899(16) 2.004(17) 2.902(2) 178(3) .
O1 H1A N3 0.907(17) 1.986(18) 2.8844(19) 170(3) 4

loop_
_geom_torsion_atom_site_label_1
_geom_torsion_atom_site_label_2
_geom_torsion_atom_site_label_3
_geom_torsion_atom_site_label_4
_geom_torsion
C18 C13 C14 C15 3.3(2)
C19 C13 C14 C15 -173.73(14)
Ru1 C13 C14 C15 55.71(12)
C18 C13 C14 C20 -179.04(13)
C19 C13 C14 C20 3.9(2)
Ru1 C13 C14 C20 -126.65(14)
C18 C13 C14 Ru1 -52.39(12)
C19 C13 C14 Ru1 130.56(15)
C13 C14 C15 C16 -2.8(2)
C20 C14 C15 C16 179.43(13)
Ru1 C14 C15 C16 53.01(12)
C13 C14 C15 C21 174.77(14)
C20 C14 C15 C21 -3.0(2)
Ru1 C14 C15 C21 -129.39(13)
C13 C14 C15 Ru1 -55.84(12)
C20 C14 C15 Ru1 126.42(13)
C14 C15 C16 C17 1.1(2)
C21 C15 C16 C17 -176.38(13)
Ru1 C15 C16 C17 53.75(12)
C14 C15 C16 C22 -177.74(13)
C21 C15 C16 C22 4.8(2)
Ru1 C15 C16 C22 -125.11(13)
C14 C15 C16 Ru1 -52.63(11)
C21 C15 C16 Ru1 129.87(14)
C15 C16 C17 C18 0.0(2)
C22 C16 C17 C18 178.92(13)
Ru1 C16 C17 C18 54.37(12)
C15 C16 C17 C23 -178.85(13)
C22 C16 C17 C23 0.0(2)
Ru1 C16 C17 C23 -124.52(13)
C15 C16 C17 Ru1 -54.33(12)
C22 C16 C17 Ru1 124.54(13)
C16 C17 C18 C13 0.5(2)
C23 C17 C18 C13 179.30(14)
Ru1 C17 C18 C13 54.83(12)
C16 C17 C18 C24 179.22(14)
C23 C17 C18 C24 -1.9(2)
Ru1 C17 C18 C24 -126.40(14)
C16 C17 C18 Ru1 -54.37(12)
C23 C17 C18 Ru1 124.48(14)
C14 C13 C18 C17 -2.1(2)
C19 C13 C18 C17 174.98(14)
Ru1 C13 C18 C17 -54.74(12)
C14 C13 C18 C24 179.04(14)
C19 C13 C18 C24 -3.8(2)
Ru1 C13 C18 C24 126.45(13)
C14 C13 C18 Ru1 52.59(12)
C19 C13 C18 Ru1 -130.28(14)
C42 C37 C38 C39 -0.3(2)
C43 C37 C38 C39 -179.85(13)
Ru2 C37 C38 C39 -54.58(12)
C42 C37 C38 C44 178.38(13)
C43 C37 C38 C44 -1.2(2)
Ru2 C37 C38 C44 124.06(13)
C42 C37 C38 Ru2 54.32(12)
C43 C37 C38 Ru2 -125.28(13)
C37 C38 C39 C40 2.1(2)
C44 C38 C39 C40 -176.49(13)
Ru2 C38 C39 C40 -51.84(12)
C37 C38 C39 C45 -175.37(14)
C44 C38 C39 C45 6.0(2)
Ru2 C38 C39 C45 130.68(14)
C37 C38 C39 Ru2 53.96(12)
C44 C38 C39 Ru2 -124.65(13)
C38 C39 C40 C41 -3.1(2)
C45 C39 C40 C41 174.47(14)
Ru2 C39 C40 C41 -55.52(12)
C38 C39 C40 C46 179.07(13)
C45 C39 C40 C46 -3.3(2)
Ru2 C39 C40 C46 126.68(13)
C38 C39 C40 Ru2 52.39(12)
C45 C39 C40 Ru2 -130.01(13)
C39 C40 C41 C42 2.3(2)
C46 C40 C41 C42 179.97(14)
Ru2 C40 C41 C42 -53.58(12)
C39 C40 C41 C47 -174.52(14)
C46 C40 C41 C47 3.2(2)
Ru2 C40 C41 C47 129.63(15)
C39 C40 C41 Ru2 55.85(12)
C46 C40 C41 Ru2 -126.44(14)
C38 C37 C42 C41 -0.6(2)
C43 C37 C42 C41 178.98(14)
Ru2 C37 C42 C41 53.76(12)
C38 C37 C42 C48 178.53(14)
C43 C37 C42 C48 -1.9(2)
Ru2 C37 C42 C48 -127.10(14)
C38 C37 C42 Ru2 -54.36(12)
C43 C37 C42 Ru2 125.21(14)
C40 C41 C42 C37 -0.4(2)
C47 C41 C42 C37 176.51(14)
Ru2 C41 C42 C37 -54.01(12)
C40 C41 C42 C48 -179.58(14)
C47 C41 C42 C48 -2.7(2)
Ru2 C41 C42 C48 126.83(13)
C40 C41 C42 Ru2 53.60(12)
C47 C41 C42 Ru2 -129.48(14)
N3 C2 N1 N2 1.81(17)
C1 C2 N1 N2 -176.95(15)
N3 C2 N1 Ru1 -174.50(10)
C1 C2 N1 Ru1 6.7(2)
N3 C3 N2 N1 1.63(16)
C4 C3 N2 N1 -177.53(14)
N3 C3 N2 B1 174.90(14)
C4 C3 N2 B1 -4.3(3)
C2 N1 N2 C3 -2.04(15)
Ru1 N1 N2 C3 174.66(9)
C2 N1 N2 B1 -176.33(13)
Ru1 N1 N2 B1 0.36(17)
N7 B1 N2 C3 15.8(2)
N5 B1 N2 C3 135.64(15)
N7 B1 N2 N1 -171.67(12)
N5 B1 N2 N1 -51.82(17)
N2 C3 N3 C2 -0.54(17)
C4 C3 N3 C2 178.71(13)
N1 C2 N3 C3 -0.84(18)
C1 C2 N3 C3 178.00(15)
N6 C6 N4 N5 -2.27(16)
C5 C6 N4 N5 177.13(14)
N6 C6 N4 Ru1 164.85(10)
C5 C6 N4 Ru1 -15.8(2)
N6 C7 N5 N4 -2.78(17)
C8 C7 N5 N4 172.27(14)
N6 C7 N5 B1 -179.98(14)
C8 C7 N5 B1 -4.9(3)
C6 N4 N5 C7 3.00(15)
Ru1 N4 N5 C7 -165.64(10)
C6 N4 N5 B1 -179.42(12)
Ru1 N4 N5 B1 11.93(17)
N7 B1 N5 C7 -19.6(2)
N2 B1 N5 C7 -138.25(15)
N7 B1 N5 N4 163.55(12)
N2 B1 N5 N4 44.88(17)
N5 C7 N6 C6 1.39(17)
C8 C7 N6 C6 -173.98(14)
N4 C6 N6 C7 0.62(17)
C5 C6 N6 C7 -178.80(14)
N9 C10 N7 N8 0.6(2)
C9 C10 N7 N8 -179.06(16)
N9 C10 N7 B1 174.46(15)
C9 C10 N7 B1 -5.2(3)
N5 B1 N7 C10 131.32(16)
N2 B1 N7 C10 -108.92(17)
N5 B1 N7 N8 -55.54(18)
N2 B1 N7 N8 64.22(18)
N9 C11 N8 N7 0.6(2)
C12 C11 N8 N7 -179.48(19)
C10 N7 N8 C11 -0.69(18)
B1 N7 N8 C11 -175.07(15)
N7 C10 N9 C11 -0.2(2)
C9 C10 N9 C11 179.43(17)
N8 C11 N9 C10 -0.3(2)
C12 C11 N9 C10 179.82(19)
N12 C26 N10 N11 -1.92(16)
C25 C26 N10 N11 176.74(14)
N12 C26 N10 Ru2 164.64(10)
C25 C26 N10 Ru2 -16.7(2)
N12 C27 N11 N10 -2.31(17)
C28 C27 N11 N10 173.30(15)
N12 C27 N11 B2 -179.67(14)
C28 C27 N11 B2 -4.1(3)
C26 N10 N11 C27 2.50(15)
Ru2 N10 N11 C27 -165.47(10)
C26 N10 N11 B2 -179.84(13)
Ru2 N10 N11 B2 12.19(17)
N16 B2 N11 C27 -22.3(2)
N14 B2 N11 C27 -140.50(15)
N16 B2 N11 N10 160.67(12)
N14 B2 N11 N10 42.48(17)
N11 C27 N12 C26 1.13(17)
C28 C27 N12 C26 -174.78(14)
N10 C26 N12 C27 0.55(17)
C25 C26 N12 C27 -178.18(14)
N15 C30 N13 N14 1.81(17)
C29 C30 N13 N14 -177.82(16)
N15 C30 N13 Ru2 -173.17(10)
C29 C30 N13 Ru2 7.2(2)
N15 C31 N14 N13 1.51(16)
C32 C31 N14 N13 -175.74(15)
N15 C31 N14 B2 176.49(14)
C32 C31 N14 B2 -0.8(3)
C30 N13 N14 C31 -1.96(15)
Ru2 N13 N14 C31 173.54(9)
C30 N13 N14 B2 -177.57(13)
Ru2 N13 N14 B2 -2.06(17)
N16 B2 N14 C31 18.9(2)
N11 B2 N14 C31 137.57(15)
N16 B2 N14 N13 -166.77(12)
N11 B2 N14 N13 -48.06(17)
N14 C31 N15 C30 -0.42(17)
C32 C31 N15 C30 177.07(14)
N13 C30 N15 C31 -0.91(18)
C29 C30 N15 C31 178.74(15)
N18 C34 N16 N17 0.44(18)
C33 C34 N16 N17 -178.45(15)
N18 C34 N16 B2 177.95(15)
C33 C34 N16 B2 -0.9(3)
N11 B2 N16 C34 126.65(16)
N14 B2 N16 C34 -114.13(17)
N11 B2 N16 N17 -56.13(18)
N14 B2 N16 N17 63.09(17)
N18 C35 N17 N16 0.6(2)
C36 C35 N17 N16 -179.31(18)
C34 N16 N17 C35 -0.63(17)
B2 N16 N17 C35 -178.38(14)
N16 C34 N18 C35 -0.05(19)
C33 C34 N18 C35 178.83(16)
N17 C35 N18 C34 -0.4(2)
C36 C35 N18 C34 179.56(18)
C2 N1 Ru1 N4 -143.36(14)
N2 N1 Ru1 N4 40.89(10)
C2 N1 Ru1 C18 62.97(14)
N2 N1 Ru1 C18 -112.79(11)
C2 N1 Ru1 C14 128.52(14)
N2 N1 Ru1 C14 -47.24(12)
C2 N1 Ru1 C17 33.25(15)
N2 N1 Ru1 C17 -142.51(10)
C2 N1 Ru1 C16 23.5(2)
N2 N1 Ru1 C16 -152.26(11)
C2 N1 Ru1 C13 100.79(14)
N2 N1 Ru1 C13 -74.96(11)
C2 N1 Ru1 C15 130.85(16)
N2 N1 Ru1 C15 -44.9(2)
C2 N1 Ru1 Cl1 -56.29(13)
N2 N1 Ru1 Cl1 127.95(10)
C6 N4 Ru1 N1 147.33(13)
N5 N4 Ru1 N1 -47.34(10)
C6 N4 Ru1 C18 -128.59(14)
N5 N4 Ru1 C18 36.74(17)
C6 N4 Ru1 C14 -90.68(13)
N5 N4 Ru1 C14 74.65(11)
C6 N4 Ru1 C17 -24.1(2)
N5 N4 Ru1 C17 141.25(14)
C6 N4 Ru1 C16 -26.01(15)
N5 N4 Ru1 C16 139.32(10)
C6 N4 Ru1 C13 -119.68(13)
N5 N4 Ru1 C13 45.65(12)
C6 N4 Ru1 C15 -52.89(13)
N5 N4 Ru1 C15 112.44(10)
C6 N4 Ru1 Cl1 61.34(12)
N5 N4 Ru1 Cl1 -133.33(10)
C17 C18 Ru1 N1 -132.70(9)
C13 C18 Ru1 N1 95.05(9)
C24 C18 Ru1 N1 -16.55(14)
C17 C18 Ru1 N4 145.35(11)
C13 C18 Ru1 N4 13.10(16)
C24 C18 Ru1 N4 -98.49(17)
C17 C18 Ru1 C14 103.80(10)
C13 C18 Ru1 C14 -28.45(9)
C24 C18 Ru1 C14 -140.04(15)
C13 C18 Ru1 C17 -132.25(13)
C24 C18 Ru1 C17 116.15(18)
C17 C18 Ru1 C16 29.87(8)
C13 C18 Ru1 C16 -102.38(9)
C24 C18 Ru1 C16 146.02(15)
C17 C18 Ru1 C13 132.25(13)
C24 C18 Ru1 C13 -111.60(17)
C17 C18 Ru1 C15 66.28(9)
C13 C18 Ru1 C15 -65.97(9)
C24 C18 Ru1 C15 -177.56(15)
C17 C18 Ru1 Cl1 -46.04(10)
C13 C18 Ru1 Cl1 -178.29(7)
C24 C18 Ru1 Cl1 70.11(15)
C13 C14 Ru1 N1 -50.13(10)
C15 C14 Ru1 N1 178.69(7)
C20 C14 Ru1 N1 67.18(18)
C13 C14 Ru1 N4 -133.87(8)
C15 C14 Ru1 N4 94.94(8)
C20 C14 Ru1 N4 -16.56(17)
C13 C14 Ru1 C18 28.94(8)
C15 C14 Ru1 C18 -102.24(9)
C20 C14 Ru1 C18 146.25(18)
C13 C14 Ru1 C17 65.37(9)
C15 C14 Ru1 C17 -65.81(9)
C20 C14 Ru1 C17 -177.32(18)
C13 C14 Ru1 C16 102.81(9)
C15 C14 Ru1 C16 -28.37(8)
C20 C14 Ru1 C16 -139.88(18)
C15 C14 Ru1 C13 -131.18(12)
C20 C14 Ru1 C13 117.3(2)
C13 C14 Ru1 C15 131.18(12)
C20 C14 Ru1 C15 -111.5(2)
C13 C14 Ru1 Cl1 140.13(9)
C15 C14 Ru1 Cl1 8.95(14)
C20 C14 Ru1 Cl1 -102.56(16)
C18 C17 Ru1 N1 55.23(10)
C16 C17 Ru1 N1 -173.12(8)
C23 C17 Ru1 N1 -61.28(15)
C18 C17 Ru1 N4 -134.34(13)
C16 C17 Ru1 N4 -2.68(18)
C23 C17 Ru1 N4 109.16(17)
C16 C17 Ru1 C18 131.65(13)
C23 C17 Ru1 C18 -116.51(18)
C18 C17 Ru1 C14 -65.81(10)
C16 C17 Ru1 C14 65.84(9)
C23 C17 Ru1 C14 177.68(15)
C18 C17 Ru1 C16 -131.65(13)
C23 C17 Ru1 C16 111.84(17)
C18 C17 Ru1 C13 -29.40(9)
C16 C17 Ru1 C13 102.25(9)
C23 C17 Ru1 C13 -145.91(15)
C18 C17 Ru1 C15 -103.03(9)
C16 C17 Ru1 C15 28.62(8)
C23 C17 Ru1 C15 140.46(15)
C18 C17 Ru1 Cl1 141.14(8)
C16 C17 Ru1 Cl1 -87.21(8)
C23 C17 Ru1 Cl1 24.63(14)
C15 C16 Ru1 N1 146.67(11)
C17 C16 Ru1 N1 14.23(16)
C22 C16 Ru1 N1 -98.55(17)
C15 C16 Ru1 N4 -48.67(10)
C17 C16 Ru1 N4 178.89(7)
C22 C16 Ru1 N4 66.11(15)
C15 C16 Ru1 C18 103.28(9)
C17 C16 Ru1 C18 -29.16(8)
C22 C16 Ru1 C18 -141.94(15)
C15 C16 Ru1 C14 29.05(9)
C17 C16 Ru1 C14 -103.39(10)
C22 C16 Ru1 C14 143.83(15)
C15 C16 Ru1 C17 132.44(12)
C22 C16 Ru1 C17 -112.78(16)
C15 C16 Ru1 C13 65.79(9)
C17 C16 Ru1 C13 -66.65(9)
C22 C16 Ru1 C13 -179.43(15)
C17 C16 Ru1 C15 -132.44(12)
C22 C16 Ru1 C15 114.78(17)
C15 C16 Ru1 Cl1 -134.41(8)
C17 C16 Ru1 Cl1 93.15(8)
C22 C16 Ru1 Cl1 -19.63(14)
C14 C13 Ru1 N1 139.16(8)
C18 C13 Ru1 N1 -87.80(9)
C19 C13 Ru1 N1 23.48(17)
C14 C13 Ru1 N4 53.43(9)
C18 C13 Ru1 N4 -173.54(8)
C19 C13 Ru1 N4 -62.25(18)
C14 C13 Ru1 C18 -133.03(13)
C19 C13 Ru1 C18 111.3(2)
C18 C13 Ru1 C14 133.03(13)
C19 C13 Ru1 C14 -115.7(2)
C14 C13 Ru1 C17 -104.16(9)
C18 C13 Ru1 C17 28.87(8)
C19 C13 Ru1 C17 140.16(18)
C14 C13 Ru1 C16 -66.43(9)
C18 C13 Ru1 C16 66.61(9)
C19 C13 Ru1 C16 177.90(17)
C14 C13 Ru1 C15 -30.03(8)
C18 C13 Ru1 C15 103.01(9)
C19 C13 Ru1 C15 -145.70(18)
C14 C13 Ru1 Cl1 -129.19(10)
C18 C13 Ru1 Cl1 3.84(16)
C19 C13 Ru1 Cl1 115.13(16)
C16 C15 Ru1 N1 -136.17(14)
C14 C15 Ru1 N1 -3.22(18)
C21 C15 Ru1 N1 107.45(19)
C16 C15 Ru1 N4 139.92(8)
C14 C15 Ru1 N4 -87.13(9)
C21 C15 Ru1 N4 23.55(15)
C16 C15 Ru1 C18 -66.09(9)
C14 C15 Ru1 C18 66.86(9)
C21 C15 Ru1 C18 177.54(16)
C16 C15 Ru1 C14 -132.95(12)
C21 C15 Ru1 C14 110.68(18)
C16 C15 Ru1 C17 -29.45(8)
C14 C15 Ru1 C17 103.50(9)
C21 C15 Ru1 C17 -145.83(16)
C14 C15 Ru1 C16 132.95(12)
C21 C15 Ru1 C16 -116.38(18)
C16 C15 Ru1 C13 -103.45(9)
C14 C15 Ru1 C13 29.49(9)
C21 C15 Ru1 C13 140.17(16)
C16 C15 Ru1 Cl1 51.65(9)
C14 C15 Ru1 Cl1 -175.40(7)
C21 C15 Ru1 Cl1 -64.72(15)
C26 N10 Ru2 N13 148.66(13)
N11 N10 Ru2 N13 -46.76(10)
C26 N10 Ru2 C40 -90.99(14)
N11 N10 Ru2 C40 73.59(11)
C26 N10 Ru2 C41 -119.67(13)
N11 N10 Ru2 C41 44.91(12)
C26 N10 Ru2 C42 -126.69(15)
N11 N10 Ru2 C42 37.89(18)
C26 N10 Ru2 C37 -22.5(2)
N11 N10 Ru2 C37 142.05(13)
C26 N10 Ru2 C38 -25.76(15)
N11 N10 Ru2 C38 138.83(10)
C26 N10 Ru2 C39 -53.17(13)
N11 N10 Ru2 C39 111.41(11)
C26 N10 Ru2 Cl2 62.13(13)
N11 N10 Ru2 Cl2 -133.29(10)
C30 N13 Ru2 N10 -144.33(14)
N14 N13 Ru2 N10 41.45(11)
C30 N13 Ru2 C40 127.30(14)
N14 N13 Ru2 C40 -46.92(12)
C30 N13 Ru2 C41 98.99(14)
N14 N13 Ru2 C41 -75.22(11)
C30 N13 Ru2 C42 61.02(14)
N14 N13 Ru2 C42 -113.19(11)
C30 N13 Ru2 C37 31.91(15)
N14 N13 Ru2 C37 -142.30(10)
C30 N13 Ru2 C38 23.8(2)
N14 N13 Ru2 C38 -150.38(11)
C30 N13 Ru2 C39 131.38(15)
N14 N13 Ru2 C39 -42.83(19)
C30 N13 Ru2 Cl2 -56.62(14)
N14 N13 Ru2 Cl2 129.17(10)
C41 C40 Ru2 N10 -135.08(9)
C39 C40 Ru2 N10 93.73(9)
C46 C40 Ru2 N10 -18.31(18)
C41 C40 Ru2 N13 -51.30(10)
C39 C40 Ru2 N13 177.51(8)
C46 C40 Ru2 N13 65.5(2)
C39 C40 Ru2 C41 -131.19(12)
C46 C40 Ru2 C41 116.8(2)
C41 C40 Ru2 C42 29.23(8)
C39 C40 Ru2 C42 -101.96(9)
C46 C40 Ru2 C42 146.0(2)
C41 C40 Ru2 C37 65.76(9)
C39 C40 Ru2 C37 -65.43(9)
C46 C40 Ru2 C37 -177.47(19)
C41 C40 Ru2 C38 103.10(9)
C39 C40 Ru2 C38 -28.09(8)
C46 C40 Ru2 C38 -140.1(2)
C41 C40 Ru2 C39 131.19(12)
C46 C40 Ru2 C39 -112.0(2)
C41 C40 Ru2 Cl2 137.37(10)
C39 C40 Ru2 Cl2 6.18(15)
C46 C40 Ru2 Cl2 -105.86(17)
C40 C41 Ru2 N10 52.35(10)
C42 C41 Ru2 N10 -175.10(8)
C47 C41 Ru2 N10 -64.23(17)
C40 C41 Ru2 N13 137.52(9)
C42 C41 Ru2 N13 -89.92(9)
C47 C41 Ru2 N13 20.94(16)
C42 C41 Ru2 C40 132.55(13)
C47 C41 Ru2 C40 -116.58(19)
C40 C41 Ru2 C42 -132.55(13)
C47 C41 Ru2 C42 110.87(19)
C40 C41 Ru2 C37 -103.82(9)
C42 C41 Ru2 C37 28.74(9)
C47 C41 Ru2 C37 139.60(17)
C40 C41 Ru2 C38 -66.29(9)
C42 C41 Ru2 C38 66.26(9)
C47 C41 Ru2 C38 177.13(17)
C40 C41 Ru2 C39 -29.98(9)
C42 C41 Ru2 C39 102.57(9)
C47 C41 Ru2 C39 -146.56(17)
C40 C41 Ru2 Cl2 -132.03(10)
C42 C41 Ru2 Cl2 0.53(16)
C47 C41 Ru2 Cl2 111.39(16)
C37 C42 Ru2 N10 142.75(11)
C41 C42 Ru2 N10 10.22(17)
C48 C42 Ru2 N10 -101.13(17)
C37 C42 Ru2 N13 -134.75(9)
C41 C42 Ru2 N13 92.71(9)
C48 C42 Ru2 N13 -18.64(15)
C37 C42 Ru2 C40 103.74(10)
C41 C42 Ru2 C40 -28.79(9)
C48 C42 Ru2 C40 -140.14(16)
C37 C42 Ru2 C41 132.54(13)
C48 C42 Ru2 C41 -111.35(18)
C41 C42 Ru2 C37 -132.54(13)
C48 C42 Ru2 C37 116.11(18)
C37 C42 Ru2 C38 29.65(8)
C41 C42 Ru2 C38 -102.88(10)
C48 C42 Ru2 C38 145.77(16)
C37 C42 Ru2 C39 66.17(9)
C41 C42 Ru2 C39 -66.37(9)
C48 C42 Ru2 C39 -177.72(15)
C37 C42 Ru2 Cl2 -47.22(9)
C41 C42 Ru2 Cl2 -179.75(7)
C48 C42 Ru2 Cl2 68.90(15)
C42 C37 Ru2 N10 -136.45(13)
C38 C37 Ru2 N10 -4.55(17)
C43 C37 Ru2 N10 107.30(17)
C42 C37 Ru2 N13 53.49(10)
C38 C37 Ru2 N13 -174.61(8)
C43 C37 Ru2 N13 -62.75(15)
C42 C37 Ru2 C40 -65.90(10)
C38 C37 Ru2 C40 66.00(9)
C43 C37 Ru2 C40 177.86(15)
C42 C37 Ru2 C41 -29.27(9)
C38 C37 Ru2 C41 102.63(9)
C43 C37 Ru2 C41 -145.51(15)
C38 C37 Ru2 C42 131.90(13)
C43 C37 Ru2 C42 -116.24(17)
C42 C37 Ru2 C38 -131.90(13)
C43 C37 Ru2 C38 111.86(16)
C42 C37 Ru2 C39 -103.04(10)
C38 C37 Ru2 C39 28.86(8)
C43 C37 Ru2 C39 140.72(15)
C42 C37 Ru2 Cl2 139.50(8)
C38 C37 Ru2 Cl2 -88.60(8)
C43 C37 Ru2 Cl2 23.26(13)
C39 C38 Ru2 N10 -49.90(10)
C37 C38 Ru2 N10 178.02(8)
C44 C38 Ru2 N10 66.02(15)
C39 C38 Ru2 N13 143.70(11)
C37 C38 Ru2 N13 11.63(16)
C44 C38 Ru2 N13 -100.37(17)
C39 C38 Ru2 C40 28.72(9)
C37 C38 Ru2 C40 -103.35(10)
C44 C38 Ru2 C40 144.65(15)
C39 C38 Ru2 C41 65.53(9)
C37 C38 Ru2 C41 -66.54(9)
C44 C38 Ru2 C41 -178.54(14)
C39 C38 Ru2 C42 102.98(9)
C37 C38 Ru2 C42 -29.10(8)
C44 C38 Ru2 C42 -141.09(15)
C39 C38 Ru2 C37 132.08(12)
C44 C38 Ru2 C37 -112.00(16)
C37 C38 Ru2 C39 -132.08(12)
C44 C38 Ru2 C39 115.93(17)
C39 C38 Ru2 Cl2 -136.53(8)
C37 C38 Ru2 Cl2 91.39(8)
C44 C38 Ru2 Cl2 -20.60(13)
C38 C39 Ru2 N10 138.39(8)
C40 C39 Ru2 N10 -88.13(9)
C45 C39 Ru2 N10 21.10(16)
C38 C39 Ru2 N13 -139.24(13)
C40 C39 Ru2 N13 -5.76(18)
C45 C39 Ru2 N13 103.47(19)
C38 C39 Ru2 C40 -133.48(12)
C45 C39 Ru2 C40 109.23(19)
C38 C39 Ru2 C41 -103.90(9)
C40 C39 Ru2 C41 29.58(9)
C45 C39 Ru2 C41 138.82(17)
C38 C39 Ru2 C42 -66.35(9)
C40 C39 Ru2 C42 67.13(9)
C45 C39 Ru2 C42 176.36(17)
C38 C39 Ru2 C37 -29.60(8)
C40 C39 Ru2 C37 103.88(9)
C45 C39 Ru2 C37 -146.89(17)
C40 C39 Ru2 C38 133.48(12)
C45 C39 Ru2 C38 -117.29(19)
C38 C39 Ru2 Cl2 49.61(9)
C40 C39 Ru2 Cl2 -176.91(7)
C45 C39 Ru2 Cl2 -67.68(16)
